data_4031951
loop_
_publ_author_name
'Hu, Pan'
'Lee, Sangsu'
'Park, Kyu Hyung'
'Das, Soumyajit'
'Herng, Tun Seng'
'Gon\,calves, Th\'eo P'
'Huang, Kuo-Wei'
'Ding, Jun'
'Kim, Dongho'
'Wu, Jishan'

_publ_section_title
;
 Octazethrene and Its Isomer with Different Diradical Characters and
 Chemical Reactivity: The Role of the Bridge Structure.
;
_journal_issue 7
_journal_name_full 'The Journal of organic chemistry'
_journal_page_first 2911
_journal_page_last 2919
_journal_paper_doi 10.1021/acs.joc.6b00172
_journal_volume 81
_journal_year 2016
_chemical_formula_moiety 'C31 H31 O'
_chemical_formula_sum 'C31 H31 O'
_chemical_formula_weight 419.56
_space_group_crystal_system monoclinic
_space_group_IT_number 14
_space_group_name_Hall '-P 2ybc'
_space_group_name_H-M_alt 'P 1 21/c 1'
_symmetry_space_group_name_Hall '-P 2ybc'
_symmetry_space_group_name_H-M 'P 1 21/c 1'
_atom_sites_solution_hydrogens geom
_audit_creation_method SHELXL-2014/6
_cell_angle_alpha 90
_cell_angle_beta 96.657(2)
_cell_angle_gamma 90
_cell_formula_units_Z 4
_cell_length_a 8.3105(3)
_cell_length_b 9.6129(3)
_cell_length_c 28.8543(10)
_cell_measurement_reflns_used 3750
_cell_measurement_temperature 100(2)
_cell_measurement_theta_max 69.993
_cell_measurement_theta_min 3.084
_cell_volume 2289.57(14)
_computing_cell_refinement 'SHELXTL, Acta Cryst., Sect. A 2008, 64, 112-122.'
_computing_data_collection 'APEX v2014.11.0'
_computing_data_reduction 'Saint, APEX v2014.11.0.'
_computing_molecular_graphics Ortep3
_computing_publication_material 'APEX v2014.11.0.'
_computing_structure_refinement 'SHELXL-2014/6 (Sheldrick, 2014)'
_computing_structure_solution 'SHELXT, Acta Cryst., Sect. A 2015, A71, 3-8.'
_diffrn_ambient_temperature 100(2)
_diffrn_measured_fraction_theta_max 0.919
_diffrn_measurement_device_type 'Bruker AXS D8 Venture '
_diffrn_measurement_method 'profile data from \q/2\q scans'
_diffrn_radiation_type CuK\a
_diffrn_radiation_wavelength 1.54178
_diffrn_reflns_av_R_equivalents 0.0551
_diffrn_reflns_av_unetI/netI 0.0457
_diffrn_reflns_laue_measured_fraction_max 0.919
_diffrn_reflns_limit_h_max 9
_diffrn_reflns_limit_h_min -10
_diffrn_reflns_limit_k_max 10
_diffrn_reflns_limit_k_min -11
_diffrn_reflns_limit_l_max 34
_diffrn_reflns_limit_l_min -31
_diffrn_reflns_number 25670
_diffrn_reflns_point_group_measured_fraction_max 0.919
_diffrn_reflns_theta_full 67.679
_diffrn_reflns_theta_max 69.993
_diffrn_reflns_theta_min 3.084
_exptl_absorpt_coefficient_mu 0.544
_exptl_absorpt_correction_T_max 0.981
_exptl_absorpt_correction_T_min 0.842
_exptl_absorpt_correction_type multi-scan
_exptl_absorpt_process_details Sadabs
_exptl_crystal_colour 'dark green'
_exptl_crystal_density_diffrn 1.217
_exptl_crystal_description plate
_exptl_crystal_F_000 900
_exptl_crystal_size_max 0.328
_exptl_crystal_size_mid 0.043
_exptl_crystal_size_min 0.035
_refine_diff_density_max 0.339
_refine_diff_density_min -0.205
_refine_diff_density_rms 0.046
_refine_ls_extinction_method none
_refine_ls_goodness_of_fit_ref 1.041
_refine_ls_hydrogen_treatment constr
_refine_ls_matrix_type full
_refine_ls_number_parameters 293
_refine_ls_number_reflns 4008
_refine_ls_number_restraints 0
_refine_ls_restrained_S_all 1.041
_refine_ls_R_factor_all 0.0804
_refine_ls_R_factor_gt 0.0483
_refine_ls_shift/su_max 0.000
_refine_ls_shift/su_mean 0.000
_refine_ls_structure_factor_coef Fsqd
_refine_ls_weighting_details 'w=1/[\s^2^(Fo^2^)+(0.0451P)^2^+1.1612P] where P=(Fo^2^+2Fc^2^)/3'
_refine_ls_weighting_scheme calc
_refine_ls_wR_factor_gt 0.1057
_refine_ls_wR_factor_ref 0.1187
_reflns_Friedel_coverage 0.000
_reflns_number_gt 2818
_reflns_number_total 4008
_reflns_threshold_expression 'I > 2\s(I)'
_cod_data_source_file jo6b00172_si_004.cif
_cod_data_source_block shelx
_cod_database_code 4031951
_shelx_space_group_comment
;
The symmetry employed for this shelxl refinement is uniquely defined
by the following loop, which should always be used as a source of
symmetry information in preference to the above space-group names.
They are only intended as comments.
;
_shelx_estimated_absorpt_t_min 0.842
_shelx_estimated_absorpt_t_max 0.981
_shelxl_version_number 2014/6

loop_
_space_group_symop_operation_xyz
'x, y, z'
'-x, y+1/2, -z+1/2'
'-x, -y, -z'
'x, -y-1/2, z-1/2'

loop_
_atom_site_label
_atom_site_type_symbol
_atom_site_fract_x
_atom_site_fract_y
_atom_site_fract_z
_atom_site_U_iso_or_equiv
_atom_site_adp_type
_atom_site_occupancy
_atom_site_site_symmetry_order
_atom_site_calc_flag
_atom_site_refinement_flags_posn
_atom_site_refinement_flags_adp
O1 O 0.57100(15) 0.06843(13) 0.43615(4) 0.0224(3) Uani 1 1 d . .
C1 C 0.6754(2) 0.02602(19) 0.47343(7) 0.0189(4) Uani 1 1 d . .
C2 C 0.7372(2) -0.1091(2) 0.47537(7) 0.0224(5) Uani 1 1 d . .
H2 H 0.7058 -0.1718 0.4505 0.027 Uiso 1 1 calc R U
C3 C 0.8418(2) -0.1525(2) 0.51241(7) 0.0234(5) Uani 1 1 d . .
H3 H 0.8808 -0.2455 0.5133 0.028 Uiso 1 1 calc R U
C4 C 0.8926(2) -0.0617(2) 0.54918(7) 0.0189(4) Uani 1 1 d . .
C5 C 0.9977(2) -0.1077(2) 0.58832(7) 0.0239(5) Uani 1 1 d . .
H5 H 1.0344 -0.2014 0.5898 0.029 Uiso 1 1 calc R U
C6 C 1.0467(2) -0.0182(2) 0.62409(7) 0.0245(5) Uani 1 1 d . .
H6 H 1.1145 -0.0504 0.6507 0.029 Uiso 1 1 calc R U
C7 C 0.9970(2) 0.1200(2) 0.62141(7) 0.0221(5) Uani 1 1 d . .
H7 H 1.0352 0.1819 0.6459 0.026 Uiso 1 1 calc R U
C8 C 0.8924(2) 0.17074(19) 0.58374(7) 0.0188(4) Uani 1 1 d . .
C9 C 0.8423(2) 0.31436(19) 0.58173(7) 0.0184(4) Uani 1 1 d . .
C10 C 0.9151(2) 0.40964(19) 0.61946(7) 0.0188(4) Uani 1 1 d . .
C11 C 0.8425(2) 0.4220(2) 0.66075(7) 0.0211(5) Uani 1 1 d . .
C12 C 0.9166(2) 0.5034(2) 0.69688(7) 0.0243(5) Uani 1 1 d . .
H12 H 0.8687 0.5095 0.7251 0.029 Uiso 1 1 calc R U
C13 C 1.0584(2) 0.5762(2) 0.69290(7) 0.0263(5) Uani 1 1 d . .
C14 C 1.1272(2) 0.5646(2) 0.65139(7) 0.0263(5) Uani 1 1 d . .
H14 H 1.2238 0.6145 0.6480 0.032 Uiso 1 1 calc R U
C15 C 1.0590(2) 0.4823(2) 0.61466(7) 0.0218(5) Uani 1 1 d . .
C16 C 0.7247(2) 0.36022(19) 0.54700(7) 0.0176(4) Uani 1 1 d . .
C17 C 0.6540(2) 0.26602(19) 0.51025(7) 0.0176(4) Uani 1 1 d . .
C18 C 0.7194(2) 0.1238(2) 0.50902(7) 0.0180(4) Uani 1 1 d . .
C19 C 0.8337(2) 0.07761(19) 0.54697(7) 0.0177(4) Uani 1 1 d . .
C20 C 0.5261(2) -0.0265(2) 0.39818(7) 0.0229(5) Uani 1 1 d . .
H20A H 0.4657 -0.1066 0.4090 0.027 Uiso 1 1 calc R U
H20B H 0.6238 -0.0618 0.3854 0.027 Uiso 1 1 calc R U
C21 C 0.4210(2) 0.0539(2) 0.36139(7) 0.0243(5) Uani 1 1 d . .
H21A H 0.3231 0.0866 0.3747 0.029 Uiso 1 1 calc R U
H21B H 0.3852 -0.0090 0.3350 0.029 Uiso 1 1 calc R U
C22 C 0.5068(2) 0.1780(2) 0.34314(7) 0.0304(5) Uani 1 1 d . .
H22A H 0.6097 0.1456 0.3326 0.036 Uiso 1 1 calc R U
H22B H 0.5344 0.2440 0.3692 0.036 Uiso 1 1 calc R U
C23 C 0.4106(3) 0.2554(2) 0.30311(8) 0.0349(6) Uani 1 1 d . .
H23A H 0.3053 0.2838 0.3130 0.042 Uiso 1 1 calc R U
H23B H 0.4701 0.3412 0.2967 0.042 Uiso 1 1 calc R U
C24 C 0.3794(3) 0.1732(3) 0.25893(8) 0.0399(6) Uani 1 1 d . .
H24A H 0.2989 0.0998 0.2632 0.048 Uiso 1 1 calc R U
H24B H 0.4812 0.1267 0.2528 0.048 Uiso 1 1 calc R U
C25 C 0.3172(3) 0.2608(3) 0.21642(8) 0.0447(7) Uani 1 1 d . .
H25A H 0.2127 0.3022 0.2212 0.067 Uiso 1 1 calc R U
H25B H 0.3038 0.2016 0.1886 0.067 Uiso 1 1 calc R U
H25C H 0.3953 0.3348 0.2122 0.067 Uiso 1 1 calc R U
C26 C 0.6645(2) 0.4989(2) 0.54809(7) 0.0188(4) Uani 1 1 d . .
H26 H 0.7149 0.5611 0.5709 0.023 Uiso 1 1 calc R U
C27 C 0.5367(2) 0.54695(19) 0.51761(7) 0.0172(4) Uani 1 1 d . .
C28 C 0.4732(2) 0.68370(19) 0.52018(7) 0.0181(4) Uani 1 1 d . .
H28 H 0.5208 0.7437 0.5441 0.022 Uiso 1 1 calc R U
C29 C 0.6853(2) 0.3493(2) 0.66559(7) 0.0290(5) Uani 1 1 d . .
H29A H 0.6529 0.3680 0.6966 0.043 Uiso 1 1 calc R U
H29B H 0.6990 0.2489 0.6617 0.043 Uiso 1 1 calc R U
H29C H 0.6014 0.3836 0.6416 0.043 Uiso 1 1 calc R U
C30 C 1.1323(3) 0.6684(2) 0.73206(8) 0.0402(6) Uani 1 1 d . .
H30A H 1.2485 0.6789 0.7300 0.060 Uiso 1 1 calc R U
H30B H 1.1162 0.6261 0.7621 0.060 Uiso 1 1 calc R U
H30C H 1.0801 0.7599 0.7295 0.060 Uiso 1 1 calc R U
C31 C 1.1383(3) 0.4732(2) 0.57041(8) 0.0319(5) Uani 1 1 d . .
H31A H 1.2379 0.5287 0.5737 0.048 Uiso 1 1 calc R U
H31B H 1.0641 0.5089 0.5443 0.048 Uiso 1 1 calc R U
H31C H 1.1647 0.3759 0.5644 0.048 Uiso 1 1 calc R U

loop_
_atom_site_aniso_label
_atom_site_aniso_U_11
_atom_site_aniso_U_22
_atom_site_aniso_U_33
_atom_site_aniso_U_23
_atom_site_aniso_U_13
_atom_site_aniso_U_12
O1 0.0279(7) 0.0179(7) 0.0197(8) -0.0044(6) -0.0046(6) 0.0013(6)
C1 0.0187(9) 0.0179(11) 0.0206(12) 0.0027(8) 0.0038(8) -0.0003(8)
C2 0.0256(10) 0.0194(11) 0.0223(12) -0.0033(9) 0.0039(9) -0.0011(9)
C3 0.0235(10) 0.0159(11) 0.0313(13) 0.0009(9) 0.0048(9) 0.0022(8)
C4 0.0181(9) 0.0175(11) 0.0217(12) 0.0013(9) 0.0043(8) 0.0012(8)
C5 0.0225(10) 0.0197(11) 0.0296(13) 0.0032(9) 0.0037(9) 0.0042(9)
C6 0.0210(10) 0.0273(12) 0.0242(12) 0.0019(10) -0.0014(9) 0.0028(9)
C7 0.0212(10) 0.0222(11) 0.0221(12) -0.0023(9) -0.0004(8) -0.0011(9)
C8 0.0157(9) 0.0206(11) 0.0202(11) 0.0017(9) 0.0034(8) -0.0013(8)
C9 0.0184(9) 0.0169(10) 0.0199(11) -0.0012(8) 0.0019(8) -0.0022(8)
C10 0.0205(9) 0.0153(10) 0.0191(12) 0.0020(8) -0.0045(8) 0.0037(8)
C11 0.0226(10) 0.0176(11) 0.0216(12) 0.0037(9) -0.0035(9) 0.0037(8)
C12 0.0302(11) 0.0216(11) 0.0204(12) -0.0001(9) -0.0006(9) 0.0049(9)
C13 0.0299(11) 0.0192(11) 0.0272(13) -0.0040(9) -0.0069(10) 0.0024(9)
C14 0.0222(10) 0.0205(11) 0.0345(14) -0.0016(10) -0.0046(9) -0.0038(9)
C15 0.0214(10) 0.0178(11) 0.0254(13) 0.0009(9) -0.0006(9) 0.0011(8)
C16 0.0172(9) 0.0183(10) 0.0172(11) -0.0001(8) 0.0019(8) -0.0025(8)
C17 0.0175(9) 0.0176(11) 0.0181(11) -0.0004(8) 0.0039(8) -0.0029(8)
C18 0.0159(9) 0.0183(11) 0.0199(12) 0.0021(8) 0.0027(8) -0.0016(8)
C19 0.0158(9) 0.0177(10) 0.0202(11) 0.0020(8) 0.0045(8) -0.0015(8)
C20 0.0275(10) 0.0190(11) 0.0222(12) -0.0059(9) 0.0024(9) -0.0044(9)
C21 0.0239(10) 0.0263(12) 0.0217(12) -0.0064(9) -0.0020(9) -0.0030(9)
C22 0.0295(11) 0.0324(13) 0.0277(13) 0.0022(10) -0.0035(10) -0.0011(10)
C23 0.0321(12) 0.0361(14) 0.0355(14) 0.0021(11) -0.0011(10) 0.0051(10)
C24 0.0424(13) 0.0445(15) 0.0322(14) 0.0027(12) 0.0021(11) 0.0010(12)
C25 0.0448(14) 0.0584(17) 0.0292(15) 0.0008(12) -0.0026(11) 0.0115(13)
C26 0.0211(10) 0.0189(11) 0.0156(11) -0.0024(9) -0.0010(8) -0.0044(8)
C27 0.0177(9) 0.0170(11) 0.0171(11) 0.0006(8) 0.0027(8) -0.0016(8)
C28 0.0208(9) 0.0180(11) 0.0152(11) -0.0032(8) 0.0003(8) -0.0029(8)
C29 0.0294(11) 0.0331(13) 0.0248(13) -0.0010(10) 0.0047(9) -0.0047(10)
C30 0.0427(13) 0.0384(15) 0.0363(15) -0.0126(11) -0.0085(11) -0.0052(11)
C31 0.0294(12) 0.0318(13) 0.0350(14) -0.0051(10) 0.0063(10) -0.0076(10)

loop_
_atom_type_symbol
_atom_type_description
_atom_type_scat_dispersion_real
_atom_type_scat_dispersion_imag
_atom_type_scat_source
C C 0.0181 0.0091 'International Tables Vol C Tables 4.2.6.8 and 6.1.1.4'
H H 0.0000 0.0000 'International Tables Vol C Tables 4.2.6.8 and 6.1.1.4'
O O 0.0492 0.0322 'International Tables Vol C Tables 4.2.6.8 and 6.1.1.4'

loop_
_geom_angle_atom_site_label_1
_geom_angle_atom_site_label_2
_geom_angle_atom_site_label_3
_geom_angle
_geom_angle_site_symmetry_1
_geom_angle_site_symmetry_3
C1 O1 C20 119.70(14) . .
O1 C1 C2 120.48(17) . .
O1 C1 C18 117.60(16) . .
C2 C1 C18 121.92(18) . .
C3 C2 C1 120.96(19) . .
C3 C2 H2 119.5 . .
C1 C2 H2 119.5 . .
C2 C3 C4 120.82(18) . .
C2 C3 H3 119.6 . .
C4 C3 H3 119.6 . .
C3 C4 C5 120.88(18) . .
C3 C4 C19 118.70(17) . .
C5 C4 C19 120.41(18) . .
C6 C5 C4 120.45(18) . .
C6 C5 H5 119.8 . .
C4 C5 H5 119.8 . .
C5 C6 C7 119.88(19) . .
C5 C6 H6 120.1 . .
C7 C6 H6 120.1 . .
C6 C7 C8 122.01(19) . .
C6 C7 H7 119.0 . .
C8 C7 H7 119.0 . .
C7 C8 C19 119.09(17) . .
C7 C8 C9 121.06(18) . .
C19 C8 C9 119.84(17) . .
C16 C9 C8 120.62(17) . .
C16 C9 C10 121.50(17) . .
C8 C9 C10 117.81(16) . .
C11 C10 C15 119.77(18) . .
C11 C10 C9 119.54(17) . .
C15 C10 C9 120.64(18) . .
C12 C11 C10 119.23(18) . .
C12 C11 C29 120.48(19) . .
C10 C11 C29 120.28(18) . .
C13 C12 C11 122.0(2) . .
C13 C12 H12 119.0 . .
C11 C12 H12 119.0 . .
C12 C13 C14 117.97(19) . .
C12 C13 C30 120.7(2) . .
C14 C13 C30 121.3(2) . .
C15 C14 C13 122.06(19) . .
C15 C14 H14 119.0 . .
C13 C14 H14 119.0 . .
C14 C15 C10 118.97(19) . .
C14 C15 C31 119.99(18) . .
C10 C15 C31 121.03(18) . .
C9 C16 C26 120.05(17) . .
C9 C16 C17 121.08(17) . .
C26 C16 C17 118.79(16) . .
C28 C17 C16 117.22(17) 3_666 .
C28 C17 C18 124.54(17) 3_666 .
C16 C17 C18 118.22(16) . .
C1 C18 C19 116.30(17) . .
C1 C18 C17 124.85(17) . .
C19 C18 C17 118.84(17) . .
C4 C19 C8 117.99(17) . .
C4 C19 C18 121.24(17) . .
C8 C19 C18 120.76(17) . .
O1 C20 C21 106.79(15) . .
O1 C20 H20A 110.4 . .
C21 C20 H20A 110.4 . .
O1 C20 H20B 110.4 . .
C21 C20 H20B 110.4 . .
H20A C20 H20B 108.6 . .
C20 C21 C22 112.98(16) . .
C20 C21 H21A 109.0 . .
C22 C21 H21A 109.0 . .
C20 C21 H21B 109.0 . .
C22 C21 H21B 109.0 . .
H21A C21 H21B 107.8 . .
C21 C22 C23 114.96(17) . .
C21 C22 H22A 108.5 . .
C23 C22 H22A 108.5 . .
C21 C22 H22B 108.5 . .
C23 C22 H22B 108.5 . .
H22A C22 H22B 107.5 . .
C24 C23 C22 114.33(19) . .
C24 C23 H23A 108.7 . .
C22 C23 H23A 108.7 . .
C24 C23 H23B 108.7 . .
C22 C23 H23B 108.7 . .
H23A C23 H23B 107.6 . .
C23 C24 C25 113.7(2) . .
C23 C24 H24A 108.8 . .
C25 C24 H24A 108.8 . .
C23 C24 H24B 108.8 . .
C25 C24 H24B 108.8 . .
H24A C24 H24B 107.7 . .
C24 C25 H25A 109.5 . .
C24 C25 H25B 109.5 . .
H25A C25 H25B 109.5 . .
C24 C25 H25C 109.5 . .
H25A C25 H25C 109.5 . .
H25B C25 H25C 109.5 . .
C27 C26 C16 123.09(18) . .
C27 C26 H26 118.5 . .
C16 C26 H26 118.5 . .
C26 C27 C28 122.69(17) . .
C26 C27 C27 118.2(2) . 3_666
C28 C27 C27 119.1(2) . 3_666
C17 C28 C27 123.51(17) 3_666 .
C17 C28 H28 118.2 3_666 .
C27 C28 H28 118.2 . .
C11 C29 H29A 109.5 . .
C11 C29 H29B 109.5 . .
H29A C29 H29B 109.5 . .
C11 C29 H29C 109.5 . .
H29A C29 H29C 109.5 . .
H29B C29 H29C 109.5 . .
C13 C30 H30A 109.5 . .
C13 C30 H30B 109.5 . .
H30A C30 H30B 109.5 . .
C13 C30 H30C 109.5 . .
H30A C30 H30C 109.5 . .
H30B C30 H30C 109.5 . .
C15 C31 H31A 109.5 . .
C15 C31 H31B 109.5 . .
H31A C31 H31B 109.5 . .
C15 C31 H31C 109.5 . .
H31A C31 H31C 109.5 . .
H31B C31 H31C 109.5 . .

loop_
_geom_bond_atom_site_label_1
_geom_bond_atom_site_label_2
_geom_bond_distance
_geom_bond_site_symmetry_2
O1 C1 1.364(2) .
O1 C20 1.441(2) .
C1 C2 1.396(3) .
C1 C18 1.408(3) .
C2 C3 1.363(3) .
C2 H2 0.9500 .
C3 C4 1.401(3) .
C3 H3 0.9500 .
C4 C5 1.416(3) .
C4 C19 1.425(3) .
C5 C6 1.369(3) .
C5 H5 0.9500 .
C6 C7 1.391(3) .
C6 H6 0.9500 .
C7 C8 1.398(3) .
C7 H7 0.9500 .
C8 C19 1.430(3) .
C8 C9 1.441(3) .
C9 C16 1.388(2) .
C9 C10 1.496(3) .
C10 C11 1.402(3) .
C10 C15 1.406(3) .
C11 C12 1.389(3) .
C11 C29 1.502(3) .
C12 C13 1.387(3) .
C12 H12 0.9500 .
C13 C14 1.390(3) .
C13 C30 1.509(3) .
C14 C15 1.389(3) .
C14 H14 0.9500 .
C15 C31 1.506(3) .
C16 C26 1.426(3) .
C16 C17 1.465(3) .
C17 C28 1.380(2) 3_666
C17 C18 1.473(3) .
C18 C19 1.435(2) .
C20 C21 1.507(3) .
C20 H20A 0.9900 .
C20 H20B 0.9900 .
C21 C22 1.515(3) .
C21 H21A 0.9900 .
C21 H21B 0.9900 .
C22 C23 1.521(3) .
C22 H22A 0.9900 .
C22 H22B 0.9900 .
C23 C24 1.497(3) .
C23 H23A 0.9900 .
C23 H23B 0.9900 .
C24 C25 1.527(3) .
C24 H24A 0.9900 .
C24 H24B 0.9900 .
C25 H25A 0.9800 .
C25 H25B 0.9800 .
C25 H25C 0.9800 .
C26 C27 1.378(3) .
C26 H26 0.9500 .
C27 C28 1.422(3) .
C27 C27 1.441(4) 3_666
C28 C17 1.380(2) 3_666
C28 H28 0.9500 .
C29 H29A 0.9800 .
C29 H29B 0.9800 .
C29 H29C 0.9800 .
C30 H30A 0.9800 .
C30 H30B 0.9800 .
C30 H30C 0.9800 .
C31 H31A 0.9800 .
C31 H31B 0.9800 .
C31 H31C 0.9800 .

loop_
_geom_torsion_atom_site_label_1
_geom_torsion_atom_site_label_2
_geom_torsion_atom_site_label_3
_geom_torsion_atom_site_label_4
_geom_torsion
_geom_torsion_site_symmetry_1
_geom_torsion_site_symmetry_4
C20 O1 C1 C2 -0.9(3) . .
C20 O1 C1 C18 178.16(16) . .
O1 C1 C2 C3 179.86(17) . .
C18 C1 C2 C3 0.8(3) . .
C1 C2 C3 C4 -1.2(3) . .
C2 C3 C4 C5 178.18(18) . .
C2 C3 C4 C19 -0.5(3) . .
C3 C4 C5 C6 179.99(18) . .
C19 C4 C5 C6 -1.3(3) . .
C4 C5 C6 C7 -1.9(3) . .
C5 C6 C7 C8 2.4(3) . .
C6 C7 C8 C19 0.5(3) . .
C6 C7 C8 C9 179.93(18) . .
C7 C8 C9 C16 -172.72(18) . .
C19 C8 C9 C16 6.8(3) . .
C7 C8 C9 C10 4.3(3) . .
C19 C8 C9 C10 -176.21(17) . .
C16 C9 C10 C11 89.4(2) . .
C8 C9 C10 C11 -87.6(2) . .
C16 C9 C10 C15 -93.2(2) . .
C8 C9 C10 C15 89.8(2) . .
C15 C10 C11 C12 -1.7(3) . .
C9 C10 C11 C12 175.75(17) . .
C15 C10 C11 C29 177.59(17) . .
C9 C10 C11 C29 -5.0(3) . .
C10 C11 C12 C13 1.8(3) . .
C29 C11 C12 C13 -177.47(18) . .
C11 C12 C13 C14 -0.7(3) . .
C11 C12 C13 C30 177.51(19) . .
C12 C13 C14 C15 -0.5(3) . .
C30 C13 C14 C15 -178.73(19) . .
C13 C14 C15 C10 0.6(3) . .
C13 C14 C15 C31 -179.95(19) . .
C11 C10 C15 C14 0.5(3) . .
C9 C10 C15 C14 -176.89(17) . .
C11 C10 C15 C31 -178.92(18) . .
C9 C10 C15 C31 3.7(3) . .
C8 C9 C16 C26 173.67(17) . .
C10 C9 C16 C26 -3.3(3) . .
C8 C9 C16 C17 -3.0(3) . .
C10 C9 C16 C17 -179.89(17) . .
C9 C16 C17 C28 173.82(18) . 3_666
C26 C16 C17 C28 -2.9(3) . 3_666
C9 C16 C17 C18 -4.4(3) . .
C26 C16 C17 C18 178.90(16) . .
O1 C1 C18 C19 -177.86(16) . .
C2 C1 C18 C19 1.2(3) . .
O1 C1 C18 C17 3.6(3) . .
C2 C1 C18 C17 -177.33(18) . .
C28 C17 C18 C1 8.4(3) 3_666 .
C16 C17 C18 C1 -173.48(17) . .
C28 C17 C18 C19 -170.07(18) 3_666 .
C16 C17 C18 C19 8.0(3) . .
C3 C4 C19 C8 -177.22(17) . .
C5 C4 C19 C8 4.1(3) . .
C3 C4 C19 C18 2.6(3) . .
C5 C4 C19 C18 -176.08(17) . .
C7 C8 C19 C4 -3.6(3) . .
C9 C8 C19 C4 176.91(17) . .
C7 C8 C19 C18 176.55(17) . .
C9 C8 C19 C18 -2.9(3) . .
C1 C18 C19 C4 -2.9(3) . .
C17 C18 C19 C4 175.72(17) . .
C1 C18 C19 C8 176.94(17) . .
C17 C18 C19 C8 -4.5(3) . .
C1 O1 C20 C21 -175.88(16) . .
O1 C20 C21 C22 60.2(2) . .
C20 C21 C22 C23 175.16(18) . .
C21 C22 C23 C24 -66.0(3) . .
C22 C23 C24 C25 -167.04(19) . .
C9 C16 C26 C27 -173.19(18) . .
C17 C16 C26 C27 3.5(3) . .
C16 C26 C27 C28 177.35(18) . .
C16 C26 C27 C27 -1.5(3) . 3_666
C26 C27 C28 C17 179.49(18) . 3_666
C27 C27 C28 C17 -1.7(3) 3_666 3_666
